data_4114520
loop_
_publ_author_name
'David J. Plaut'
'Stephen M. Martin'
'Kristian Kjaer'
'Markus J. Weygand'
'Meir Lahav'
'Leslie Leiserowitz'
'Isabelle Weissbuch'
'Michael D. Ward'

_publ_section_title
;
 Structural Characterization of Crystalline Ternary Inclusion Compounds at
 the Air-Water Interface
;
_journal_name_full 'Journal of the American Chemical Society'
_journal_page_first 15922
_journal_page_last 15934
_journal_paper_doi 10.1021/ja0371404
_journal_volume 125
_journal_year 2003
_chemical_compound_source 'D. Plaut, Prof. M. Ward'
_chemical_formula_moiety '[C(NH2)3][SO3C6H4C6H4(CH2)5CH3]'
_chemical_formula_sum 'C19 H27 N3 O3 S'
_chemical_formula_weight 377.50
_chemical_melting_point 517
_chemical_name_common guanidinium_4'-hexylbiphenyl-4-sulfonate
_chemical_name_systematic
; 
 ? 
;
_space_group_IT_number 19
_symmetry_cell_setting orthorhombic
_symmetry_space_group_name_Hall 'P 2ac 2ab'
_symmetry_space_group_name_H-M 'P 21 21 21'
_atom_sites_solution_hydrogens geom
_atom_sites_solution_primary direct
_atom_sites_solution_secondary difmap
_audit_creation_method SHELXL-97
_cell_angle_alpha 90.00
_cell_angle_beta 90.00
_cell_angle_gamma 90.00
_cell_formula_units_Z 4
_cell_length_a 7.4862(11)
_cell_length_b 7.6555(12)
_cell_length_c 33.449(5)
_cell_measurement_reflns_used 976
_cell_measurement_temperature 173(2)
_cell_measurement_theta_max 26.70
_cell_measurement_theta_min 3.26
_cell_volume 1917.0(5)
_computing_cell_refinement 'Bruker SMART'
_computing_data_collection 'Bruker SMART'
_computing_data_reduction 'Bruker SAINT'
_computing_molecular_graphics 'Bruker SHELXTL'
_computing_publication_material 'Bruker SHELXTL'
_computing_structure_refinement 'Bruker SHELXTL'
_computing_structure_solution 'Bruker SHELXTL'
_diffrn_ambient_temperature 173(2)
_diffrn_measured_fraction_theta_full 0.981
_diffrn_measured_fraction_theta_max 0.981
_diffrn_measurement_device_type 'CCD area detector'
_diffrn_measurement_method 'phi and omega scans'
_diffrn_radiation_monochromator graphite
_diffrn_radiation_source 'sealed tube'
_diffrn_radiation_type MoK\a
_diffrn_radiation_wavelength 0.71073
_diffrn_reflns_av_R_equivalents 0.0254
_diffrn_reflns_av_sigmaI/netI 0.0285
_diffrn_reflns_limit_h_max 9
_diffrn_reflns_limit_h_min -9
_diffrn_reflns_limit_k_max 10
_diffrn_reflns_limit_k_min 0
_diffrn_reflns_limit_l_max 43
_diffrn_reflns_limit_l_min 0
_diffrn_reflns_number 4477
_diffrn_reflns_theta_full 27.99
_diffrn_reflns_theta_max 27.99
_diffrn_reflns_theta_min 1.22
_diffrn_standards_decay_% 0
_diffrn_standards_interval_count 0
_diffrn_standards_interval_time 0
_diffrn_standards_number 0
_exptl_absorpt_coefficient_mu 0.193
_exptl_absorpt_correction_T_max 0.9680
_exptl_absorpt_correction_T_min 0.8997
_exptl_absorpt_correction_type multi-scan
_exptl_absorpt_process_details 'SADABS V2.03 (Sheldrick, 2002)'
_exptl_crystal_colour Colorless
_exptl_crystal_density_diffrn 1.308
_exptl_crystal_description Block
_exptl_crystal_F_000 808
_exptl_crystal_size_max 0.56
_exptl_crystal_size_mid 0.28
_exptl_crystal_size_min 0.17
_refine_diff_density_max 0.360
_refine_diff_density_min -0.354
_refine_diff_density_rms 0.062
_refine_ls_abs_structure_details 'Flack H D (1983), Acta Cryst. A39, 876-881'
_refine_ls_abs_structure_Flack 0.19(9)
_refine_ls_extinction_method none
_refine_ls_goodness_of_fit_ref 1.105
_refine_ls_hydrogen_treatment mixed
_refine_ls_matrix_type full
_refine_ls_number_parameters 236
_refine_ls_number_reflns 4477
_refine_ls_number_restraints 0
_refine_ls_restrained_S_all 1.105
_refine_ls_R_factor_all 0.0507
_refine_ls_R_factor_gt 0.0420
_refine_ls_shift/su_max 0.001
_refine_ls_shift/su_mean 0.000
_refine_ls_structure_factor_coef Fsqd
_refine_ls_weighting_details 'calc w=1/[\s^2^(Fo^2^)+(0.0599P)^2^+0.5848P] where P=(Fo^2^+2Fc^2^)/3'
_refine_ls_weighting_scheme calc
_refine_ls_wR_factor_gt 0.1112
_refine_ls_wR_factor_ref 0.1152
_reflns_number_gt 3953
_reflns_number_total 4477
_reflns_threshold_expression >2sigma(I)
_cod_data_source_file ja0371404si20030708_021558.cif
_cod_data_source_block GC6BPS
_cod_depositor_comments
;
The following automatic conversions were performed:

'_symmetry_cell_setting' tag value 'Orthorhobmic' was replaced with
'orthorhombic' value as specified in the replacement file
'/home/robertas/cod-tools/perl-scripts/inputs/replacement_values.lst'.

'_exptl_absorpt_correction_type' tag value 'multi-scans' was replaced
with 'multi-scan' value as specified in the replacement file
'/home/robertas/cod-tools/perl-scripts/inputs/replacement_values.lst'.

Automatic conversion script
Id: cif_fix_values 3143 2015-03-26 13:38:13Z robertas 
;
_cod_database_code 4114520

loop_
_symmetry_equiv_pos_as_xyz
'x, y, z'
'-x+1/2, -y, z+1/2'
'x+1/2, -y+1/2, -z'
'-x, y+1/2, -z+1/2'

loop_
_atom_site_label
_atom_site_type_symbol
_atom_site_fract_x
_atom_site_fract_y
_atom_site_fract_z
_atom_site_U_iso_or_equiv
_atom_site_adp_type
_atom_site_occupancy
_atom_site_symmetry_multiplicity
_atom_site_calc_flag
_atom_site_refinement_flags
N1 N -0.0078(2) 0.4917(3) 0.53991(5) 0.0290(4) Uani 1 1 d .
H1B H -0.0437 0.5899 0.5510 0.035 Uiso 1 1 calc R
H1C H -0.0359 0.3909 0.5509 0.035 Uiso 1 1 calc R
N2 N 0.1394(3) 0.3469(3) 0.48946(6) 0.0310(5) Uani 1 1 d .
H2B H 0.2012 0.3492 0.4671 0.037 Uiso 1 1 calc R
H2C H 0.1112 0.2463 0.5005 0.037 Uiso 1 1 calc R
N3 N 0.1311(3) 0.6474(3) 0.49005(6) 0.0320(5) Uani 1 1 d .
H3C H 0.0953 0.7456 0.5011 0.038 Uiso 1 1 calc R
H3D H 0.1951 0.6499 0.4680 0.038 Uiso 1 1 calc R
C4 C 0.0887(2) 0.4957(3) 0.50661(6) 0.0255(4) Uani 1 1 d .
S1 S 0.52712(7) 0.50564(8) 0.432516(14) 0.02440(13) Uani 1 1 d .
O1 O 0.6224(2) 0.4979(2) 0.47053(4) 0.0309(3) Uani 1 1 d .
O2 O 0.4175(2) 0.6626(2) 0.42893(5) 0.0308(4) Uani 1 1 d .
O3 O 0.4213(2) 0.3483(2) 0.42490(5) 0.0294(4) Uani 1 1 d .
C1 C 1.0417(3) 0.6659(3) 0.26739(7) 0.0282(5) Uani 1 1 d .
H1A H 0.9419 0.7425 0.2682 0.034 Uiso 1 1 calc R
C2 C 0.9948(3) 0.4997(4) 0.37211(6) 0.0295(4) Uani 1 1 d .
H2A H 1.1172 0.4794 0.3780 0.035 Uiso 1 1 calc R
C3 C 1.5950(3) 0.4957(4) 0.19185(6) 0.0299(4) Uani 1 1 d .
H3A H 1.6067 0.3747 0.2020 0.036 Uiso 1 1 calc R
H3B H 1.6658 0.5736 0.2094 0.036 Uiso 1 1 calc R
C5 C 1.3007(3) 0.5578(3) 0.23173(6) 0.0248(4) Uani 1 1 d .
C6 C 0.9441(3) 0.5426(3) 0.33311(6) 0.0234(4) Uani 1 1 d .
C7 C 1.0752(3) 0.5547(3) 0.29972(6) 0.0228(4) Uani 1 1 d .
C8 C 1.2284(3) 0.4522(3) 0.29836(6) 0.0260(5) Uani 1 1 d .
H8A H 1.2574 0.3798 0.3205 0.031 Uiso 1 1 calc R
C9 C 1.3405(3) 0.4543(3) 0.26488(7) 0.0267(5) Uani 1 1 d .
H9A H 1.4452 0.3841 0.2647 0.032 Uiso 1 1 calc R
C10 C 1.6648(3) 0.5063(4) 0.14890(6) 0.0306(4) Uani 1 1 d .
H10A H 1.6068 0.4128 0.1331 0.037 Uiso 1 1 calc R
H10B H 1.6266 0.6195 0.1374 0.037 Uiso 1 1 calc R
C11 C 0.8686(3) 0.4864(4) 0.40249(6) 0.0294(5) Uani 1 1 d .
H11A H 0.9048 0.4552 0.4288 0.035 Uiso 1 1 calc R
C12 C 1.8656(3) 0.4901(4) 0.14353(6) 0.0331(5) Uani 1 1 d .
H12A H 1.9257 0.5856 0.1583 0.040 Uiso 1 1 calc R
H12B H 1.9064 0.3778 0.1550 0.040 Uiso 1 1 calc R
C13 C 0.6902(3) 0.5186(3) 0.39438(6) 0.0231(4) Uani 1 1 d .
C14 C 0.7620(3) 0.5722(3) 0.32567(7) 0.0270(5) Uani 1 1 d .
H14A H 0.7245 0.6006 0.2993 0.032 Uiso 1 1 calc R
C15 C 1.1517(3) 0.6659(3) 0.23430(7) 0.0294(5) Uani 1 1 d .
H15A H 1.1250 0.7418 0.2126 0.035 Uiso 1 1 calc R
C16 C 1.4003(3) 0.5506(3) 0.19245(7) 0.0317(5) Uani 1 1 d .
H16A H 1.3931 0.6681 0.1802 0.038 Uiso 1 1 calc R
H16B H 1.3343 0.4699 0.1747 0.038 Uiso 1 1 calc R
C17 C 1.9179(3) 0.4985(5) 0.09988(6) 0.0378(5) Uani 1 1 d .
H17A H 1.8703 0.6081 0.0883 0.045 Uiso 1 1 calc R
H17B H 1.8605 0.4000 0.0856 0.045 Uiso 1 1 calc R
C18 C 0.6359(3) 0.5610(3) 0.35579(6) 0.0266(5) Uani 1 1 d .
H18A H 0.5133 0.5821 0.3502 0.032 Uiso 1 1 calc R
C19 C 2.1178(3) 0.4914(5) 0.09223(8) 0.0467(6) Uani 1 1 d .
H19A H 2.1401 0.4934 0.0634 0.070 Uiso 1 1 calc R
H19B H 2.1668 0.3837 0.1037 0.070 Uiso 1 1 calc R
H19C H 2.1754 0.5925 0.1047 0.070 Uiso 1 1 calc R

loop_
_atom_site_aniso_label
_atom_site_aniso_U_11
_atom_site_aniso_U_22
_atom_site_aniso_U_33
_atom_site_aniso_U_23
_atom_site_aniso_U_13
_atom_site_aniso_U_12
N1 0.0327(9) 0.0239(9) 0.0303(8) 0.0000(9) 0.0054(7) 0.0014(11)
N2 0.0393(12) 0.0238(10) 0.0299(11) -0.0003(8) 0.0075(10) -0.0007(9)
N3 0.0405(13) 0.0220(10) 0.0334(12) -0.0021(9) 0.0101(10) 0.0004(10)
C4 0.0241(9) 0.0256(10) 0.0269(9) -0.0014(11) -0.0022(7) -0.0011(11)
S1 0.0283(2) 0.0200(2) 0.0249(2) -0.0008(2) 0.00282(18) -0.0015(3)
O1 0.0399(8) 0.0287(8) 0.0242(7) -0.0001(8) 0.0013(6) 0.0006(10)
O2 0.0349(10) 0.0234(8) 0.0341(9) 0.0010(7) 0.0078(8) 0.0036(7)
O3 0.0327(10) 0.0226(8) 0.0331(9) -0.0010(7) 0.0031(8) -0.0047(7)
C1 0.0296(11) 0.0253(11) 0.0298(11) 0.0011(9) -0.0006(9) 0.0048(9)
C2 0.0238(10) 0.0349(11) 0.0297(10) 0.0006(12) -0.0034(7) 0.0029(13)
C3 0.0329(10) 0.0283(11) 0.0286(10) 0.0015(12) 0.0021(8) -0.0003(12)
C5 0.0263(10) 0.0228(10) 0.0254(10) 0.0007(8) 0.0013(8) -0.0026(8)
C6 0.0260(10) 0.0179(11) 0.0263(10) -0.0020(8) 0.0007(8) -0.0014(8)
C7 0.0252(10) 0.0214(10) 0.0217(9) -0.0018(8) -0.0012(8) -0.0032(8)
C8 0.0262(10) 0.0271(12) 0.0248(10) 0.0032(8) -0.0021(8) -0.0005(9)
C9 0.0256(10) 0.0249(11) 0.0296(11) 0.0013(9) -0.0007(8) 0.0008(8)
C10 0.0339(10) 0.0312(11) 0.0268(10) -0.0003(12) 0.0032(8) -0.0014(12)
C11 0.0301(10) 0.0337(12) 0.0244(10) 0.0031(11) -0.0029(7) 0.0002(12)
C12 0.0349(11) 0.0317(12) 0.0327(11) 0.0037(12) 0.0028(8) 0.0038(13)
C13 0.0280(9) 0.0177(11) 0.0237(9) -0.0001(9) 0.0016(7) -0.0003(10)
C14 0.0265(11) 0.0313(11) 0.0232(10) 0.0003(9) -0.0048(9) 0.0018(9)
C15 0.0350(12) 0.0270(11) 0.0263(11) 0.0056(9) -0.0005(10) 0.0027(9)
C16 0.0348(12) 0.0339(13) 0.0264(11) 0.0034(9) 0.0023(9) 0.0028(10)
C17 0.0340(11) 0.0471(14) 0.0322(11) -0.0014(14) 0.0037(8) -0.0001(14)
C18 0.0245(10) 0.0300(11) 0.0252(10) -0.0024(9) -0.0029(8) 0.0005(9)
C19 0.0368(12) 0.0570(17) 0.0463(14) 0.0009(16) 0.0105(10) 0.0024(17)

loop_
_atom_type_symbol
_atom_type_description
_atom_type_scat_dispersion_real
_atom_type_scat_dispersion_imag
_atom_type_scat_source
C C 0.0033 0.0016 'International Tables Vol C Tables 4.2.6.8 and 6.1.1.4'
H H 0.0000 0.0000 'International Tables Vol C Tables 4.2.6.8 and 6.1.1.4'
N N 0.0061 0.0033 'International Tables Vol C Tables 4.2.6.8 and 6.1.1.4'
O O 0.0106 0.0060 'International Tables Vol C Tables 4.2.6.8 and 6.1.1.4'
S S 0.1246 0.1234 'International Tables Vol C Tables 4.2.6.8 and 6.1.1.4'

loop_
_geom_angle_atom_site_label_1
_geom_angle_atom_site_label_2
_geom_angle_atom_site_label_3
_geom_angle
C4 N1 H1B 120.0
C4 N1 H1C 120.0
H1B N1 H1C 120.0
C4 N2 H2B 120.0
C4 N2 H2C 120.0
H2B N2 H2C 120.0
C4 N3 H3C 120.0
C4 N3 H3D 120.0
H3C N3 H3D 120.0
N3 C4 N1 120.1(2)
N3 C4 N2 120.10(18)
N1 C4 N2 119.8(2)
O1 S1 O2 112.33(11)
O1 S1 O3 112.50(11)
O2 S1 O3 111.02(9)
O1 S1 C13 107.05(9)
O2 S1 C13 106.41(11)
O3 S1 C13 107.12(11)
C15 C1 C7 120.9(2)
C15 C1 H1A 119.6
C7 C1 H1A 119.6
C11 C2 C6 120.97(18)
C11 C2 H2A 119.5
C6 C2 H2A 119.5
C16 C3 C10 109.02(17)
C16 C3 H3A 109.9
C10 C3 H3A 109.9
C16 C3 H3B 109.9
C10 C3 H3B 109.9
H3A C3 H3B 108.3
C15 C5 C9 117.4(2)
C15 C5 C16 118.1(2)
C9 C5 C16 124.4(2)
C2 C6 C14 117.86(19)
C2 C6 C7 122.37(19)
C14 C6 C7 119.77(19)
C8 C7 C1 117.79(19)
C8 C7 C6 122.19(19)
C1 C7 C6 120.0(2)
C7 C8 C9 120.98(19)
C7 C8 H8A 119.5
C9 C8 H8A 119.5
C5 C9 C8 120.9(2)
C5 C9 H9A 119.5
C8 C9 H9A 119.5
C12 C10 C3 116.42(18)
C12 C10 H10A 108.2
C3 C10 H10A 108.2
C12 C10 H10B 108.2
C3 C10 H10B 108.2
H10A C10 H10B 107.3
C13 C11 C2 119.89(18)
C13 C11 H11A 120.1
C2 C11 H11A 120.1
C17 C12 C10 111.53(19)
C17 C12 H12A 109.3
C10 C12 H12A 109.3
C17 C12 H12B 109.3
C10 C12 H12B 109.3
H12A C12 H12B 108.0
C11 C13 C18 120.33(19)
C11 C13 S1 120.95(16)
C18 C13 S1 118.71(16)
C18 C14 C6 121.6(2)
C18 C14 H14A 119.2
C6 C14 H14A 119.2
C1 C15 C5 121.9(2)
C1 C15 H15A 119.1
C5 C15 H15A 119.1
C5 C16 C3 119.70(18)
C5 C16 H16A 107.4
C3 C16 H16A 107.4
C5 C16 H16B 107.4
C3 C16 H16B 107.4
H16A C16 H16B 106.9
C12 C17 C19 114.6(2)
C12 C17 H17A 108.6
C19 C17 H17A 108.6
C12 C17 H17B 108.6
C19 C17 H17B 108.6
H17A C17 H17B 107.6
C14 C18 C13 119.4(2)
C14 C18 H18A 120.3
C13 C18 H18A 120.3
C17 C19 H19A 109.5
C17 C19 H19B 109.5
H19A C19 H19B 109.5
C17 C19 H19C 109.5
H19A C19 H19C 109.5
H19B C19 H19C 109.5

loop_
_geom_bond_atom_site_label_1
_geom_bond_atom_site_label_2
_geom_bond_distance
N1 C4 1.328(3)
N1 H1B 0.8800
N1 H1C 0.8800
N2 C4 1.330(3)
N2 H2B 0.8800
N2 H2C 0.8800
N3 C4 1.325(3)
N3 H3C 0.8800
N3 H3D 0.8800
S1 O1 1.4594(15)
S1 O2 1.4599(18)
S1 O3 1.4640(18)
S1 C13 1.768(2)
C1 C15 1.380(3)
C1 C7 1.399(3)
C1 H1A 0.9500
C2 C11 1.391(3)
C2 C6 1.398(3)
C2 H2A 0.9500
C3 C16 1.517(3)
C3 C10 1.531(3)
C3 H3A 0.9900
C3 H3B 0.9900
C5 C15 1.392(3)
C5 C9 1.395(3)
C5 C16 1.512(3)
C6 C14 1.404(3)
C6 C7 1.490(3)
C7 C8 1.390(3)
C8 C9 1.400(3)
C8 H8A 0.9500
C9 H9A 0.9500
C10 C12 1.519(3)
C10 H10A 0.9900
C10 H10B 0.9900
C11 C13 1.385(3)
C11 H11A 0.9500
C12 C17 1.513(3)
C12 H12A 0.9900
C12 H12B 0.9900
C13 C18 1.392(3)
C14 C18 1.384(3)
C14 H14A 0.9500
C15 H15A 0.9500
C16 H16A 0.9900
C16 H16B 0.9900
C17 C19 1.519(3)
C17 H17A 0.9900
C17 H17B 0.9900
C18 H18A 0.9500
C19 H19A 0.9800
C19 H19B 0.9800
C19 H19C 0.9800

loop_
_geom_hbond_atom_site_label_D
_geom_hbond_atom_site_label_H
_geom_hbond_atom_site_label_A
_geom_hbond_distance_DH
_geom_hbond_distance_HA
_geom_hbond_distance_DA
_geom_hbond_angle_DHA
_geom_hbond_site_symmetry_A
N1 H1B O2 0.88 2.03 2.899(3) 168.4 3_466
N1 H1C O3 0.88 2.03 2.905(3) 175.0 3_456
N2 H2B O3 0.88 2.17 3.020(3) 162.2 .
N2 H2C O1 0.88 2.11 2.962(3) 163.7 3_456
N3 H3C O1 0.88 2.19 3.020(3) 156.9 3_466
N3 H3D O2 0.88 2.12 2.965(3) 161.1 .

loop_
_geom_torsion_atom_site_label_1
_geom_torsion_atom_site_label_2
_geom_torsion_atom_site_label_3
_geom_torsion_atom_site_label_4
_geom_torsion
C11 C2 C6 C14 0.2(4)
C11 C2 C6 C7 -178.8(2)
C15 C1 C7 C8 3.8(3)
C15 C1 C7 C6 -173.3(2)
C2 C6 C7 C8 31.2(3)
C14 C6 C7 C8 -147.8(2)
C2 C6 C7 C1 -151.9(2)
C14 C6 C7 C1 29.1(3)
C1 C7 C8 C9 -3.0(3)
C6 C7 C8 C9 173.9(2)
C15 C5 C9 C8 3.7(3)
C16 C5 C9 C8 -171.7(2)
C7 C8 C9 C5 -0.7(3)
C16 C3 C10 C12 168.6(2)
C6 C2 C11 C13 -1.1(4)
C3 C10 C12 C17 178.7(3)
C2 C11 C13 C18 1.2(4)
C2 C11 C13 S1 -179.1(2)
O1 S1 C13 C11 12.6(2)
O2 S1 C13 C11 132.9(2)
O3 S1 C13 C11 -108.3(2)
O1 S1 C13 C18 -167.83(19)
O2 S1 C13 C18 -47.5(2)
O3 S1 C13 C18 71.3(2)
C2 C6 C14 C18 0.5(4)
C7 C6 C14 C18 179.6(2)
C7 C1 C15 C5 -0.7(4)
C9 C5 C15 C1 -3.0(3)
C16 C5 C15 C1 172.7(2)
C15 C5 C16 C3 156.4(2)
C9 C5 C16 C3 -28.2(4)
C10 C3 C16 C5 -177.9(2)
C10 C12 C17 C19 177.4(3)
C6 C14 C18 C13 -0.3(4)
C11 C13 C18 C14 -0.6(4)
S1 C13 C18 C14 179.81(18)

loop_
_cod_related_entry_id
_cod_related_entry_database
_cod_related_entry_code
1 ChemSpider 28561843
